data_4127302
loop_
_publ_author_name
'Brewster, 2nd, James T'
'Mangel, Daniel N.'
'Gaunt, Andrew J.'
'Saunders, Douglas P.'
'Zafar, Hadiqa'
'Lynch, Vincent M.'
'Boreen, Michael A.'
'Garner, Mary E.'
'Goodwin, Conrad A. P.'
'Settineri, Nicholas S.'
'Arnold, John'
'Sessler, Jonathan L.'

_publ_section_title
;
 In-Plane Thorium(IV), Uranium(IV), and Neptunium(IV) Expanded Porphyrin
 Complexes.
;
_journal_name_full 'Journal of the American Chemical Society'
_journal_paper_doi 10.1021/jacs.9b09123
_journal_year 2019
_chemical_formula_moiety 'C56 H56 N6, U, 2 Cl'
_chemical_formula_sum 'C56 H56 Cl2 N6 U'
_chemical_formula_weight 1121.99
_space_group_crystal_system monoclinic
_space_group_IT_number 14
_space_group_name_Hall '-P 2yn'
_space_group_name_H-M_alt 'P 1 21/n 1'
_symmetry_space_group_name_Hall '-P 2yn'
_symmetry_space_group_name_H-M 'P 1 21/n 1'
_atom_sites_solution_hydrogens geom
_audit_creation_method SHELXL-2016/6
_cell_angle_alpha 90
_cell_angle_beta 103.6230(9)
_cell_angle_gamma 90
_cell_formula_units_Z 8
_cell_length_a 14.26444(13)
_cell_length_b 28.6778(2)
_cell_length_c 27.8019(2)
_cell_measurement_reflns_used 74123
_cell_measurement_temperature 100(2)
_cell_measurement_theta_max 70.1
_cell_measurement_theta_min 3.43
_cell_volume 11053.04(16)
_computing_cell_refinement 'CrysAlisPro V 1.171.40.37a, Rigaku Oxford Diffraction'
_computing_data_collection 'CrysAlisPro V 1.171.40.37a, Rigaku Oxford Diffraction'
_computing_data_reduction 'CrysAlisPro V 1.171.40.37a, Rigaku Oxford Diffraction'
_computing_molecular_graphics 'XP SHELXTL/PC, Siemens Analytical'
_computing_publication_material 'Shelxl-2016/6, Sheldrick, G. M.'
_computing_structure_refinement 'Shelxl-2016/6, Sheldrick, G. M.'
_computing_structure_solution
;

SHELXT. Sheldrick, G. M. (2015). Acta Cryst. A71, 3-8. 
;
_diffrn_ambient_temperature 100(2)
_diffrn_measured_fraction_theta_full 0.999
_diffrn_measured_fraction_theta_max 0.999
_diffrn_measurement_device_type 'ROD, Synergy Custon DW system, Pilatus 200K'
_diffrn_measurement_method \w-scans
_diffrn_radiation_type CuK\a
_diffrn_radiation_wavelength 1.54184
_diffrn_reflns_av_R_equivalents 0.0481
_diffrn_reflns_av_unetI/netI 0.0259
_diffrn_reflns_Laue_measured_fraction_full 0.999
_diffrn_reflns_Laue_measured_fraction_max 0.999
_diffrn_reflns_limit_h_max 17
_diffrn_reflns_limit_h_min -17
_diffrn_reflns_limit_k_max 18
_diffrn_reflns_limit_k_min -34
_diffrn_reflns_limit_l_max 33
_diffrn_reflns_limit_l_min -33
_diffrn_reflns_number 111149
_diffrn_reflns_point_group_measured_fraction_full 0.999
_diffrn_reflns_point_group_measured_fraction_max 0.999
_diffrn_reflns_theta_full 67.684
_diffrn_reflns_theta_max 68.250
_diffrn_reflns_theta_min 3.082
_diffrn_source 'sealed microfocus tube'
_exptl_absorpt_coefficient_mu 9.452
_exptl_absorpt_correction_T_max 1.00
_exptl_absorpt_correction_T_min 0.334
_exptl_absorpt_correction_type 'gaussian and multi-scan'
_exptl_absorpt_process_details
;
CrysAlisPro 1.171.40.37a (Rigaku Oxford Diffraction, 2019)
Numerical absorption correction based on gaussian integration over
            a multifaceted crystal model
Empirical absorption correction using spherical harmonics,
 implemented in SCALE3 ABSPACK scaling algorithm.
;
_exptl_crystal_colour black
_exptl_crystal_density_diffrn 1.348
_exptl_crystal_description needle
_exptl_crystal_F_000 4480
_exptl_crystal_size_max 0.33
_exptl_crystal_size_mid 0.044
_exptl_crystal_size_min 0.034
_refine_diff_density_max 3.345
_refine_diff_density_min -1.642
_refine_diff_density_rms 0.152
_refine_ls_extinction_method none
_refine_ls_goodness_of_fit_ref 1.193
_refine_ls_hydrogen_treatment constr
_refine_ls_matrix_type full
_refine_ls_number_parameters 1194
_refine_ls_number_reflns 20220
_refine_ls_number_restraints 0
_refine_ls_restrained_S_all 1.193
_refine_ls_R_factor_all 0.0560
_refine_ls_R_factor_gt 0.0548
_refine_ls_shift/su_max 0.011
_refine_ls_shift/su_mean 0.000
_refine_ls_structure_factor_coef Fsqd
_refine_ls_weighting_details 'w=1/[\s^2^(Fo^2^)+(0.0258P)^2^+135.1412P] where P=(Fo^2^+2Fc^2^)/3'
_refine_ls_weighting_scheme calc
_refine_ls_wR_factor_gt 0.1304
_refine_ls_wR_factor_ref 0.1310
_reflns_Friedel_coverage 0.000
_reflns_number_gt 19479
_reflns_number_total 20220
_reflns_threshold_expression 'I > 2\s(I)'
_cod_data_source_file ja9b09123_si_006.cif
_cod_data_source_block shelx
_cod_original_cell_volume 11053.06(17)
_cod_database_code 4127302
_shelx_shelxl_version_number 2016/6
_shelx_space_group_comment
;
The symmetry employed for this shelxl refinement is uniquely defined
by the following loop, which should always be used as a source of
symmetry information in preference to the above space-group names.
They are only intended as comments.
;
_platon_squeeze_void_probe_radius 1.20

loop_
_space_group_symop_operation_xyz
'x, y, z'
'-x+1/2, y+1/2, -z+1/2'
'-x, -y, -z'
'x-1/2, -y-1/2, z-1/2'

loop_
_atom_site_label
_atom_site_type_symbol
_atom_site_fract_x
_atom_site_fract_y
_atom_site_fract_z
_atom_site_U_iso_or_equiv
_atom_site_adp_type
_atom_site_occupancy
_atom_site_site_symmetry_order
_atom_site_calc_flag
_atom_site_refinement_flags_posn
_atom_site_refinement_flags_adp
_atom_site_refinement_flags_occupancy
_atom_site_disorder_assembly
_atom_site_disorder_group
U1 U 0.20222(4) 0.88725(2) 0.36124(2) 0.01935(11) Uani 0.8659(18) 1 d . . P A 1
U1A U 0.1692(3) 0.87583(10) 0.35946(8) 0.01935(11) Uani 0.1341(18) 1 d . . P A 2
Cl1 Cl 0.25054(15) 0.89404(7) 0.27783(7) 0.0365(4) Uani 1 1 d . . . . .
Cl2 Cl 0.15591(16) 0.88913(8) 0.44572(8) 0.0351(5) Uani 0.8659(18) 1 d . . P A 1
Cl2A Cl 0.1890(11) 0.9191(6) 0.4503(5) 0.0351(5) Uani 0.1341(18) 1 d . . P A 2
N1 N 0.0871(5) 0.8236(2) 0.3094(3) 0.0317(14) Uani 1 1 d . . . . .
N2 N 0.0190(4) 0.9110(2) 0.3319(3) 0.0312(15) Uani 1 1 d . . . . .
N3 N 0.1543(4) 0.9743(2) 0.3499(2) 0.0220(12) Uani 1 1 d . . . . .
N4 N 0.3363(4) 0.9512(2) 0.3824(2) 0.0276(14) Uani 1 1 d . . . . .
N5 N 0.3645(4) 0.86091(19) 0.4199(2) 0.0238(13) Uani 1 1 d . . . . .
N6 N 0.2518(4) 0.7995(2) 0.3662(2) 0.0264(13) Uani 1 1 d . . . . .
C1 C 0.1343(5) 0.7889(3) 0.2922(3) 0.0285(16) Uani 1 1 d . . . . .
C2 C 0.0837(6) 0.7708(3) 0.2465(3) 0.0303(17) Uani 1 1 d . . . . .
C3 C -0.0052(6) 0.7943(3) 0.2363(3) 0.0354(19) Uani 1 1 d . . . . .
C4 C -0.0037(6) 0.8247(3) 0.2774(3) 0.0301(17) Uani 1 1 d . . . . .
C5 C -0.0799(6) 0.8483(3) 0.2918(3) 0.0331(18) Uani 1 1 d . . . . .
C6 C -0.0644(6) 0.8843(3) 0.3261(3) 0.0292(16) Uani 1 1 d . . . . .
C7 C -0.1324(5) 0.9074(3) 0.3486(3) 0.0311(17) Uani 1 1 d . . . . .
C8 C -0.0941(5) 0.9509(3) 0.3632(3) 0.0307(17) Uani 1 1 d . . . . .
C9 C -0.0021(5) 0.9507(2) 0.3512(3) 0.0236(15) Uani 1 1 d . . . . .
C10 C 0.0648(5) 0.9886(3) 0.3501(3) 0.0267(15) Uani 1 1 d . . . . .
C11 C 0.0375(6) 1.0354(3) 0.3435(3) 0.0283(16) Uani 1 1 d . . . . .
H11 H -0.024984 1.045002 0.345804 0.034 Uiso 1 1 calc R U . . .
C12 C 0.1034(5) 1.0676(3) 0.3336(3) 0.0272(16) Uani 1 1 d . . . . .
H12 H 0.085547 1.099360 0.327534 0.033 Uiso 1 1 calc R U . . .
C13 C 0.1946(6) 1.0528(3) 0.3327(3) 0.0287(16) Uani 1 1 d . . . . .
H13 H 0.240155 1.074058 0.325102 0.034 Uiso 1 1 calc R U . . .
C14 C 0.2197(5) 1.0061(2) 0.3430(3) 0.0245(15) Uani 1 1 d . . . . .
C15 C 0.3171(5) 0.9887(2) 0.3521(3) 0.0225(14) Uani 1 1 d . . . . .
C16 C 0.4016(5) 1.0080(3) 0.3409(3) 0.0256(15) Uani 1 1 d . . . . .
C17 C 0.4765(5) 0.9811(3) 0.3675(3) 0.0270(16) Uani 1 1 d . . . . .
C18 C 0.4360(5) 0.9489(3) 0.3957(3) 0.0255(15) Uani 1 1 d . . . . .
C19 C 0.4805(5) 0.9231(3) 0.4385(3) 0.0240(15) Uani 1 1 d . . . . .
C20 C 0.4339(5) 0.8856(3) 0.4547(3) 0.0230(14) Uani 1 1 d . . . . .
C21 C 0.4581(5) 0.8596(3) 0.4999(3) 0.0257(15) Uani 1 1 d . . . . .
C22 C 0.4120(5) 0.8175(3) 0.4907(3) 0.0278(16) Uani 1 1 d . . . . .
C23 C 0.3583(5) 0.8192(2) 0.4404(3) 0.0254(15) Uani 1 1 d . . . . .
C24 C 0.3129(5) 0.7829(3) 0.4072(3) 0.0275(16) Uani 1 1 d . . . . .
C25 C 0.3384(6) 0.7355(3) 0.4119(3) 0.0323(17) Uani 1 1 d . . . . .
H25 H 0.378539 0.723706 0.441611 0.039 Uiso 1 1 calc R U . . .
C26 C 0.3040(6) 0.7068(3) 0.3725(3) 0.0353(18) Uani 1 1 d . . . . .
H26 H 0.321933 0.674803 0.374554 0.042 Uiso 1 1 calc R U . . .
C27 C 0.2441(6) 0.7234(3) 0.3302(3) 0.0317(17) Uani 1 1 d . . . . .
H27 H 0.221579 0.703374 0.302703 0.038 Uiso 1 1 calc R U . . .
C28 C 0.2164(5) 0.7701(3) 0.3280(3) 0.0287(16) Uani 1 1 d . . . . .
C29 C 0.1162(6) 0.7350(3) 0.2147(3) 0.0376(19) Uani 1 1 d . . . . .
H29A H 0.187096 0.731718 0.225609 0.045 Uiso 1 1 calc R U . . .
H29B H 0.100977 0.746332 0.180116 0.045 Uiso 1 1 calc R U . . .
C30 C 0.0702(7) 0.6866(3) 0.2158(4) 0.050(2) Uani 1 1 d . . . . .
H30A H 0.101263 0.664295 0.197854 0.075 Uiso 1 1 calc R U . . .
H30B H 0.001166 0.688400 0.200037 0.075 Uiso 1 1 calc R U . . .
H30C H 0.078776 0.676413 0.250194 0.075 Uiso 1 1 calc R U . . .
C31 C -0.0807(6) 0.7912(3) 0.1886(3) 0.042(2) Uani 1 1 d . . . . .
H31A H -0.142971 0.782096 0.195730 0.050 Uiso 1 1 calc R U . . .
H31B H -0.062235 0.766599 0.167551 0.050 Uiso 1 1 calc R U . . .
C32 C -0.0934(9) 0.8379(4) 0.1600(4) 0.059(3) Uani 1 1 d . . . . .
H32A H -0.144714 0.834735 0.129714 0.088 Uiso 1 1 calc R U . . .
H32B H -0.032886 0.846214 0.151216 0.088 Uiso 1 1 calc R U . . .
H32C H -0.110819 0.862475 0.180810 0.088 Uiso 1 1 calc R U . . .
C33 C -0.1811(6) 0.8313(3) 0.2709(3) 0.0359(18) Uani 1 1 d . . . . .
C34 C -0.2047(6) 0.7845(3) 0.2756(4) 0.040(2) Uani 1 1 d . . . . .
H34 H -0.157178 0.763686 0.293388 0.048 Uiso 1 1 calc R U . . .
C35 C -0.2968(6) 0.7683(3) 0.2546(3) 0.042(2) Uani 1 1 d . . . . .
H35 H -0.314302 0.737178 0.260359 0.050 Uiso 1 1 calc R U . . .
C36 C -0.3627(7) 0.7978(4) 0.2254(4) 0.046(2) Uani 1 1 d . . . . .
H36 H -0.424405 0.786234 0.209015 0.056 Uiso 1 1 calc R U . . .
C37 C -0.3397(7) 0.8442(4) 0.2197(4) 0.059(3) Uani 1 1 d . . . . .
H37 H -0.386446 0.864807 0.200896 0.071 Uiso 1 1 calc R U . . .
C38 C -0.2487(7) 0.8602(3) 0.2416(4) 0.049(2) Uani 1 1 d . . . . .
H38 H -0.232095 0.891557 0.236381 0.059 Uiso 1 1 calc R U . . .
C39 C -0.2208(6) 0.8861(3) 0.3614(4) 0.040(2) Uani 1 1 d . . . . .
H39A H -0.265035 0.874573 0.330755 0.048 Uiso 1 1 calc R U . . .
H39B H -0.255097 0.910429 0.375816 0.048 Uiso 1 1 calc R U . . .
C40 C -0.1942(7) 0.8458(4) 0.3982(4) 0.057(3) Uani 1 1 d . . . . .
H40A H -0.168439 0.819829 0.382311 0.085 Uiso 1 1 calc R U . . .
H40B H -0.251898 0.835456 0.408580 0.085 Uiso 1 1 calc R U . . .
H40C H -0.145408 0.856279 0.427141 0.085 Uiso 1 1 calc R U . . .
C41 C -0.1361(5) 0.9880(3) 0.3894(3) 0.0339(18) Uani 1 1 d . . . . .
H41A H -0.199902 0.977378 0.393337 0.041 Uiso 1 1 calc R U . . .
H41B H -0.146359 1.016354 0.368573 0.041 Uiso 1 1 calc R U . . .
C42 C -0.0736(6) 1.0006(4) 0.4403(3) 0.046(2) Uani 1 1 d . . . . .
H42A H -0.011608 1.012938 0.436655 0.069 Uiso 1 1 calc R U . . .
H42B H -0.062454 0.972624 0.461192 0.069 Uiso 1 1 calc R U . . .
H42C H -0.106618 1.024182 0.455742 0.069 Uiso 1 1 calc R U . . .
C43 C 0.4086(5) 1.0468(2) 0.3057(3) 0.0255(15) Uani 1 1 d . . . . .
H43A H 0.477422 1.052012 0.306132 0.031 Uiso 1 1 calc R U . . .
H43B H 0.383588 1.075795 0.317465 0.031 Uiso 1 1 calc R U . . .
C44 C 0.3532(6) 1.0376(3) 0.2524(3) 0.0333(18) Uani 1 1 d . . . . .
H44A H 0.364434 1.063256 0.231128 0.050 Uiso 1 1 calc R U . . .
H44B H 0.284141 1.035248 0.251017 0.050 Uiso 1 1 calc R U . . .
H44C H 0.375720 1.008299 0.240744 0.050 Uiso 1 1 calc R U . . .
C45 C 0.5783(5) 0.9808(3) 0.3601(3) 0.0282(16) Uani 1 1 d . . . . .
H45A H 0.603605 1.013119 0.362563 0.034 Uiso 1 1 calc R U . . .
H45B H 0.620242 0.962128 0.386576 0.034 Uiso 1 1 calc R U . . .
C46 C 0.5815(6) 0.9608(3) 0.3105(3) 0.0354(18) Uani 1 1 d . . . . .
H46A H 0.541060 0.979695 0.284246 0.053 Uiso 1 1 calc R U . . .
H46B H 0.557240 0.928719 0.308190 0.053 Uiso 1 1 calc R U . . .
H46C H 0.648093 0.960997 0.306820 0.053 Uiso 1 1 calc R U . . .
C47 C 0.5799(5) 0.9374(2) 0.4658(2) 0.0219(14) Uani 1 1 d . . . . .
C48 C 0.6013(6) 0.9832(3) 0.4800(3) 0.0366(19) Uani 1 1 d . . . . .
H48 H 0.552732 1.006279 0.470659 0.044 Uiso 1 1 calc R U . . .
C49 C 0.6921(6) 0.9962(3) 0.5075(3) 0.043(2) Uani 1 1 d . . . . .
H49 H 0.705710 1.027821 0.516704 0.051 Uiso 1 1 calc R U . . .
C50 C 0.7623(7) 0.9622(4) 0.5211(3) 0.046(2) Uani 1 1 d . . . . .
H50 H 0.824115 0.970567 0.540530 0.055 Uiso 1 1 calc R U . . .
C51 C 0.7439(6) 0.9164(4) 0.5068(3) 0.047(2) Uani 1 1 d . . . . .
H51 H 0.794094 0.893994 0.515513 0.057 Uiso 1 1 calc R U . . .
C52 C 0.6526(6) 0.9023(3) 0.4797(3) 0.0352(18) Uani 1 1 d . . . . .
H52 H 0.639384 0.870584 0.470937 0.042 Uiso 1 1 calc R U . . .
C53 C 0.5102(6) 0.8775(3) 0.5502(3) 0.0335(18) Uani 1 1 d . . . . .
H53A H 0.547743 0.905678 0.546219 0.040 Uiso 1 1 calc R U . . .
H53B H 0.555806 0.853470 0.567385 0.040 Uiso 1 1 calc R U . . .
C54 C 0.4385(7) 0.8893(3) 0.5812(3) 0.043(2) Uani 1 1 d . . . . .
H54A H 0.392843 0.912781 0.563933 0.064 Uiso 1 1 calc R U . . .
H54B H 0.473317 0.901713 0.613317 0.064 Uiso 1 1 calc R U . . .
H54C H 0.403367 0.861120 0.586329 0.064 Uiso 1 1 calc R U . . .
C55 C 0.4111(6) 0.7780(3) 0.5266(3) 0.0382(19) Uani 1 1 d . . . . .
H55A H 0.451799 0.786789 0.559327 0.046 Uiso 1 1 calc R U . . .
H55B H 0.440512 0.750147 0.515045 0.046 Uiso 1 1 calc R U . . .
C56 C 0.3113(8) 0.7649(3) 0.5329(4) 0.051(2) Uani 1 1 d . . . . .
H56A H 0.316980 0.739590 0.557093 0.076 Uiso 1 1 calc R U . . .
H56B H 0.271149 0.754671 0.501066 0.076 Uiso 1 1 calc R U . . .
H56C H 0.281575 0.792116 0.544687 0.076 Uiso 1 1 calc R U . . .
U2 U 0.52066(2) 0.64353(2) 0.30986(2) 0.02556(7) Uani 1 1 d . . . . .
Cl3 Cl 0.33711(13) 0.63367(6) 0.26906(7) 0.0297(4) Uani 1 1 d . . . . .
Cl4 Cl 0.70477(15) 0.65670(9) 0.34349(8) 0.0485(5) Uani 1 1 d . . . . .
N7 N 0.4700(5) 0.5782(2) 0.3649(2) 0.0350(16) Uani 1 1 d . . . . .
N8 N 0.5180(4) 0.66834(19) 0.3989(2) 0.0257(13) Uani 1 1 d . . . . .
N9 N 0.5102(4) 0.7309(2) 0.3308(2) 0.0239(13) Uani 1 1 d . . . . .
N10 N 0.4902(4) 0.7049(2) 0.2388(2) 0.0239(12) Uani 1 1 d . . . . .
N11 N 0.5834(5) 0.6201(3) 0.2336(2) 0.0342(15) Uani 1 1 d . . . . .
N12 N 0.5539(5) 0.5560(2) 0.2946(2) 0.0382(17) Uani 1 1 d . . . . .
C57 C 0.4421(7) 0.5380(3) 0.3401(3) 0.039(2) Uani 1 1 d . . . . .
C58 C 0.3650(7) 0.5154(3) 0.3561(3) 0.048(3) Uani 1 1 d . . . . .
C59 C 0.3495(7) 0.5419(3) 0.3944(3) 0.045(2) Uani 1 1 d . . . . .
C60 C 0.4186(6) 0.5797(3) 0.4015(3) 0.039(2) Uani 1 1 d . . . . .
C61 C 0.4520(6) 0.6075(2) 0.4430(3) 0.0285(16) Uani 1 1 d . . . . .
C62 C 0.5163(6) 0.6456(3) 0.4428(3) 0.0290(16) Uani 1 1 d . . . . .
C63 C 0.5739(7) 0.6701(3) 0.4841(3) 0.0357(19) Uani 1 1 d . . . . .
C64 C 0.6061(6) 0.7100(3) 0.4656(3) 0.0352(19) Uani 1 1 d . . . . .
C65 C 0.5652(6) 0.7084(3) 0.4131(3) 0.0291(16) Uani 1 1 d . . . . .
C66 C 0.5469(6) 0.7460(3) 0.3773(3) 0.0265(16) Uani 1 1 d . . . . .
C67 C 0.5502(6) 0.7925(3) 0.3894(3) 0.0311(17) Uani 1 1 d . . . . .
H67 H 0.580993 0.802198 0.421934 0.037 Uiso 1 1 calc R U . . .
C68 C 0.5088(6) 0.8250(3) 0.3544(3) 0.0309(17) Uani 1 1 d . . . . .
H68 H 0.510375 0.857271 0.362452 0.037 Uiso 1 1 calc R U . . .
C69 C 0.4645(6) 0.8097(3) 0.3069(3) 0.0275(16) Uani 1 1 d . . . . .
H69 H 0.431434 0.830984 0.282582 0.033 Uiso 1 1 calc R U . . .
C70 C 0.4696(5) 0.7633(3) 0.2962(3) 0.0251(15) Uani 1 1 d . . . . .
C71 C 0.4411(5) 0.7430(2) 0.2471(3) 0.0225(14) Uani 1 1 d . . . . .
C72 C 0.3781(5) 0.7600(3) 0.2029(3) 0.0270(16) Uani 1 1 d . . . . .
C73 C 0.3920(5) 0.7308(3) 0.1653(3) 0.0272(16) Uani 1 1 d . . . . .
C74 C 0.4678(5) 0.6991(3) 0.1878(3) 0.0258(15) Uani 1 1 d . . . . .
C75 C 0.5324(6) 0.6749(3) 0.1658(3) 0.0298(17) Uani 1 1 d . . . . .
C76 C 0.6011(6) 0.6435(3) 0.1927(3) 0.0318(18) Uani 1 1 d . . . . .
C77 C 0.6880(6) 0.6252(4) 0.1812(4) 0.049(3) Uani 1 1 d . . . . .
C78 C 0.7196(7) 0.5899(4) 0.2147(4) 0.057(3) Uani 1 1 d . . . . .
C79 C 0.6491(6) 0.5849(4) 0.2439(3) 0.046(2) Uani 1 1 d . . . . .
C80 C 0.6199(7) 0.5463(3) 0.2693(3) 0.047(2) Uani 1 1 d . . . . .
C81 C 0.6402(9) 0.4992(4) 0.2605(4) 0.063(3) Uani 1 1 d . . . . .
H81 H 0.692885 0.491427 0.246572 0.076 Uiso 1 1 calc R U . . .
C82 C 0.5827(10) 0.4649(4) 0.2724(4) 0.066(3) Uani 1 1 d . . . . .
H82 H 0.591990 0.433300 0.264224 0.079 Uiso 1 1 calc R U . . .
C83 C 0.5118(11) 0.4762(4) 0.2960(4) 0.068(4) Uani 1 1 d . . . . .
H83 H 0.470762 0.452578 0.303543 0.082 Uiso 1 1 calc R U . . .
C84 C 0.4998(8) 0.5223(3) 0.3091(3) 0.048(2) Uani 1 1 d . . . . .
C85 C 0.3114(8) 0.4720(3) 0.3345(4) 0.057(3) Uani 1 1 d . . . . .
H85A H 0.316555 0.468399 0.299822 0.069 Uiso 1 1 calc R U . . .
H85B H 0.242313 0.475576 0.334313 0.069 Uiso 1 1 calc R U . . .
C86 C 0.3507(10) 0.4284(3) 0.3636(5) 0.078(4) Uani 1 1 d . . . . .
H86A H 0.321668 0.400677 0.345300 0.118 Uiso 1 1 calc R U . . .
H86B H 0.334637 0.429102 0.395978 0.118 Uiso 1 1 calc R U . . .
H86C H 0.420872 0.427186 0.368183 0.118 Uiso 1 1 calc R U . . .
C87 C 0.2690(8) 0.5327(4) 0.4185(4) 0.056(3) Uani 1 1 d . . . . .
H87A H 0.292893 0.535220 0.454797 0.067 Uiso 1 1 calc R U . . .
H87B H 0.244985 0.500576 0.410658 0.067 Uiso 1 1 calc R U . . .
C88 C 0.1848(9) 0.5677(5) 0.4008(4) 0.071(3) Uani 1 1 d . . . . .
H88A H 0.157555 0.563552 0.365272 0.106 Uiso 1 1 calc R U . . .
H88B H 0.209043 0.599657 0.407092 0.106 Uiso 1 1 calc R U . . .
H88C H 0.134706 0.562027 0.418912 0.106 Uiso 1 1 calc R U . . .
C89 C 0.4190(7) 0.5965(3) 0.4879(3) 0.040(2) Uani 1 1 d . . . . .
C90 C 0.4524(8) 0.5583(3) 0.5171(3) 0.053(3) Uani 1 1 d . . . . .
H90 H 0.502477 0.539666 0.509996 0.063 Uiso 1 1 calc R U . . .
C91 C 0.4127(11) 0.5468(5) 0.5573(4) 0.072(4) Uani 1 1 d . . . . .
H91 H 0.436346 0.520313 0.576825 0.087 Uiso 1 1 calc R U . . .
C92 C 0.3423(11) 0.5724(5) 0.5686(4) 0.075(4) Uani 1 1 d . . . . .
H92 H 0.315628 0.563568 0.595543 0.090 Uiso 1 1 calc R U . . .
C93 C 0.3079(10) 0.6125(5) 0.5404(4) 0.073(4) Uani 1 1 d . . . . .
H93 H 0.258562 0.631356 0.548081 0.087 Uiso 1 1 calc R U . . .
C94 C 0.3483(8) 0.6234(4) 0.5016(3) 0.051(3) Uani 1 1 d . . . . .
H94 H 0.326824 0.650787 0.482983 0.061 Uiso 1 1 calc R U . . .
C95 C 0.6068(7) 0.6538(3) 0.5379(3) 0.041(2) Uani 1 1 d . . . . .
H95A H 0.587862 0.620795 0.539666 0.050 Uiso 1 1 calc R U . . .
H95B H 0.678120 0.655258 0.547709 0.050 Uiso 1 1 calc R U . . .
C96 C 0.5682(8) 0.6806(4) 0.5738(4) 0.055(3) Uani 1 1 d . . . . .
H96A H 0.498572 0.675320 0.567956 0.083 Uiso 1 1 calc R U . . .
H96B H 0.580501 0.713912 0.570127 0.083 Uiso 1 1 calc R U . . .
H96C H 0.599796 0.670577 0.607425 0.083 Uiso 1 1 calc R U . . .
C97 C 0.6769(8) 0.7443(3) 0.4931(3) 0.052(3) Uani 1 1 d . . . . .
H97A H 0.694596 0.735256 0.528439 0.063 Uiso 1 1 calc R U . . .
H97B H 0.645550 0.775298 0.490884 0.063 Uiso 1 1 calc R U . . .
C98 C 0.7667(9) 0.7483(5) 0.4747(4) 0.081(5) Uani 1 1 d . . . . .
H98A H 0.749645 0.753931 0.438920 0.122 Uiso 1 1 calc R U . . .
H98B H 0.803656 0.719280 0.481648 0.122 Uiso 1 1 calc R U . . .
H98C H 0.805674 0.774305 0.491420 0.122 Uiso 1 1 calc R U . . .
C99 C 0.3153(6) 0.8024(3) 0.1975(3) 0.0340(18) Uani 1 1 d . . . . .
H99A H 0.300571 0.809862 0.229682 0.041 Uiso 1 1 calc R U . . .
H99B H 0.253574 0.796047 0.173311 0.041 Uiso 1 1 calc R U . . .
C100 C 0.3658(7) 0.8448(3) 0.1796(4) 0.044(2) Uani 1 1 d . . . . .
H10A H 0.390815 0.835657 0.151053 0.066 Uiso 1 1 calc R U . . .
H10B H 0.419266 0.855318 0.206460 0.066 Uiso 1 1 calc R U . . .
H10C H 0.319292 0.870279 0.170087 0.066 Uiso 1 1 calc R U . . .
C101 C 0.3288(6) 0.7295(3) 0.1140(3) 0.0335(18) Uani 1 1 d . . . . .
H10D H 0.369664 0.729257 0.089715 0.040 Uiso 1 1 calc R U . . .
H10E H 0.288327 0.757887 0.108211 0.040 Uiso 1 1 calc R U . . .
C102 C 0.2651(7) 0.6871(3) 0.1063(3) 0.044(2) Uani 1 1 d . . . . .
H10F H 0.221598 0.688305 0.073280 0.067 Uiso 1 1 calc R U . . .
H10G H 0.226985 0.686429 0.131398 0.067 Uiso 1 1 calc R U . . .
H10H H 0.304983 0.658972 0.109224 0.067 Uiso 1 1 calc R U . . .
C103 C 0.5301(6) 0.6813(3) 0.1125(3) 0.040(2) Uani 1 1 d . . . . .
C104 C 0.5500(7) 0.7249(4) 0.0948(3) 0.047(2) Uani 1 1 d . . . . .
H104 H 0.562017 0.751142 0.116146 0.056 Uiso 1 1 calc R U . . .
C105 C 0.5519(8) 0.7290(4) 0.0450(4) 0.058(3) Uani 1 1 d . . . . .
H105 H 0.567205 0.758262 0.032682 0.070 Uiso 1 1 calc R U . . .
C106 C 0.5319(9) 0.6917(5) 0.0137(4) 0.067(3) Uani 1 1 d . . . . .
H106 H 0.532083 0.695316 -0.020229 0.080 Uiso 1 1 calc R U . . .
C107 C 0.5116(8) 0.6491(4) 0.0311(3) 0.058(3) Uani 1 1 d . . . . .
H107 H 0.497688 0.623438 0.008911 0.069 Uiso 1 1 calc R U . . .
C108 C 0.5111(7) 0.6429(4) 0.0795(3) 0.050(3) Uani 1 1 d . . . . .
H108 H 0.498143 0.613003 0.091146 0.060 Uiso 1 1 calc R U . . .
C109 C 0.7399(8) 0.6436(4) 0.1447(5) 0.067(4) Uani 1 1 d . . . . .
H10I H 0.789436 0.620855 0.140275 0.080 Uiso 1 1 calc R U . . .
H10J H 0.693854 0.648057 0.112314 0.080 Uiso 1 1 calc R U . . .
C110 C 0.7864(8) 0.6886(4) 0.1624(4) 0.063(3) Uani 1 1 d . . . . .
H11A H 0.820336 0.700651 0.138232 0.095 Uiso 1 1 calc R U . . .
H11B H 0.832516 0.683927 0.194283 0.095 Uiso 1 1 calc R U . . .
H11C H 0.737021 0.711057 0.166533 0.095 Uiso 1 1 calc R U . . .
C111 C 0.8129(8) 0.5635(5) 0.2237(5) 0.073(4) Uani 1 1 d . . . . .
H11D H 0.802467 0.531235 0.233930 0.088 Uiso 1 1 calc R U . . .
H11E H 0.834924 0.561864 0.192483 0.088 Uiso 1 1 calc R U . . .
C112 C 0.8893(7) 0.5863(5) 0.2628(4) 0.066(3) Uani 1 1 d . . . . .
H11F H 0.869723 0.618248 0.268140 0.099 Uiso 1 1 calc R U . . .
H11G H 0.950145 0.586847 0.252243 0.099 Uiso 1 1 calc R U . . .
H11H H 0.898055 0.568610 0.293748 0.099 Uiso 1 1 calc R U . . .

loop_
_atom_site_aniso_label
_atom_site_aniso_U_11
_atom_site_aniso_U_22
_atom_site_aniso_U_33
_atom_site_aniso_U_23
_atom_site_aniso_U_13
_atom_site_aniso_U_12
U1 0.0206(2) 0.01492(18) 0.02350(13) -0.00001(11) 0.00724(13) 0.00090(17)
U1A 0.0206(2) 0.01492(18) 0.02350(13) -0.00001(11) 0.00724(13) 0.00090(17)
Cl1 0.0450(11) 0.0305(10) 0.0373(10) 0.0026(8) 0.0162(8) 0.0046(8)
Cl2 0.0388(12) 0.0426(13) 0.0272(10) 0.0052(9) 0.0146(9) 0.0025(10)
Cl2A 0.0388(12) 0.0426(13) 0.0272(10) 0.0052(9) 0.0146(9) 0.0025(10)
N1 0.027(3) 0.026(3) 0.042(4) 0.002(3) 0.006(3) 0.005(3)
N2 0.025(3) 0.026(3) 0.047(4) 0.013(3) 0.015(3) 0.002(3)
N3 0.019(3) 0.024(3) 0.021(3) -0.003(2) 0.000(2) 0.000(2)
N4 0.021(3) 0.023(3) 0.040(4) 0.008(3) 0.008(3) 0.002(2)
N5 0.030(3) 0.012(3) 0.030(3) 0.003(2) 0.010(3) 0.004(2)
N6 0.022(3) 0.015(3) 0.040(4) -0.003(3) 0.005(3) 0.005(2)
C1 0.025(4) 0.024(4) 0.036(4) 0.002(3) 0.006(3) 0.002(3)
C2 0.035(4) 0.025(4) 0.031(4) 0.005(3) 0.009(3) -0.003(3)
C3 0.030(4) 0.027(4) 0.046(5) 0.016(4) 0.004(4) -0.003(3)
C4 0.034(4) 0.017(3) 0.039(4) 0.009(3) 0.009(3) 0.006(3)
C5 0.027(4) 0.022(4) 0.052(5) 0.011(4) 0.012(4) 0.001(3)
C6 0.030(4) 0.020(4) 0.042(4) 0.009(3) 0.016(3) 0.004(3)
C7 0.023(4) 0.027(4) 0.046(5) 0.011(3) 0.012(3) 0.005(3)
C8 0.020(4) 0.031(4) 0.041(4) 0.010(3) 0.007(3) 0.004(3)
C9 0.022(3) 0.019(3) 0.032(4) 0.005(3) 0.010(3) 0.003(3)
C10 0.027(4) 0.027(4) 0.026(4) -0.003(3) 0.006(3) -0.002(3)
C11 0.031(4) 0.022(4) 0.032(4) -0.003(3) 0.007(3) 0.010(3)
C12 0.033(4) 0.018(3) 0.029(4) -0.002(3) 0.005(3) 0.000(3)
C13 0.031(4) 0.018(4) 0.035(4) 0.007(3) 0.002(3) -0.001(3)
C14 0.022(3) 0.021(4) 0.030(4) 0.002(3) 0.005(3) -0.005(3)
C15 0.028(4) 0.011(3) 0.028(4) 0.004(3) 0.007(3) -0.001(3)
C16 0.024(4) 0.029(4) 0.025(4) -0.003(3) 0.008(3) 0.000(3)
C17 0.023(4) 0.023(4) 0.034(4) -0.002(3) 0.004(3) -0.002(3)
C18 0.022(4) 0.026(4) 0.028(4) 0.000(3) 0.006(3) 0.005(3)
C19 0.022(3) 0.024(4) 0.027(4) 0.000(3) 0.007(3) 0.005(3)
C20 0.023(3) 0.027(4) 0.021(3) 0.005(3) 0.008(3) 0.000(3)
C21 0.023(4) 0.031(4) 0.025(4) 0.003(3) 0.008(3) 0.004(3)
C22 0.031(4) 0.028(4) 0.026(4) 0.006(3) 0.011(3) 0.003(3)
C23 0.028(4) 0.018(3) 0.031(4) 0.001(3) 0.008(3) 0.002(3)
C24 0.029(4) 0.020(4) 0.034(4) 0.001(3) 0.008(3) 0.005(3)
C25 0.031(4) 0.028(4) 0.035(4) 0.000(3) 0.002(3) 0.006(3)
C26 0.035(4) 0.018(4) 0.051(5) 0.005(3) 0.007(4) 0.005(3)
C27 0.029(4) 0.027(4) 0.039(4) -0.001(3) 0.006(3) 0.001(3)
C28 0.030(4) 0.024(4) 0.030(4) 0.002(3) 0.004(3) 0.004(3)
C29 0.035(4) 0.038(5) 0.039(5) 0.001(4) 0.008(4) 0.004(4)
C30 0.043(5) 0.047(6) 0.059(6) -0.012(5) 0.010(5) -0.001(4)
C31 0.031(4) 0.045(5) 0.047(5) 0.007(4) 0.002(4) -0.004(4)
C32 0.069(7) 0.053(6) 0.050(6) 0.009(5) 0.007(5) 0.000(5)
C33 0.030(4) 0.030(4) 0.048(5) -0.009(4) 0.011(4) -0.001(3)
C34 0.037(5) 0.023(4) 0.060(6) 0.005(4) 0.012(4) -0.006(3)
C35 0.042(5) 0.040(5) 0.049(5) -0.003(4) 0.021(4) -0.011(4)
C36 0.032(5) 0.056(6) 0.052(6) -0.006(5) 0.010(4) -0.011(4)
C37 0.038(5) 0.045(6) 0.082(8) 0.011(5) -0.011(5) 0.001(4)
C38 0.039(5) 0.036(5) 0.070(7) 0.015(5) 0.007(5) -0.002(4)
C39 0.026(4) 0.029(4) 0.067(6) 0.010(4) 0.015(4) -0.002(3)
C40 0.040(5) 0.056(6) 0.081(8) 0.020(6) 0.029(5) 0.011(5)
C41 0.023(4) 0.037(5) 0.042(5) 0.005(4) 0.008(3) 0.004(3)
C42 0.033(5) 0.062(6) 0.044(5) -0.005(5) 0.014(4) -0.002(4)
C43 0.030(4) 0.019(3) 0.027(4) -0.003(3) 0.005(3) -0.004(3)
C44 0.032(4) 0.038(5) 0.028(4) -0.001(3) 0.005(3) -0.007(3)
C45 0.024(4) 0.030(4) 0.032(4) 0.008(3) 0.008(3) -0.001(3)
C46 0.030(4) 0.035(4) 0.044(5) -0.002(4) 0.014(4) 0.007(3)
C47 0.021(3) 0.025(4) 0.021(3) 0.004(3) 0.007(3) 0.004(3)
C48 0.033(4) 0.047(5) 0.031(4) -0.002(4) 0.010(3) -0.005(4)
C49 0.037(5) 0.044(5) 0.047(5) -0.004(4) 0.011(4) -0.011(4)
C50 0.034(5) 0.064(6) 0.037(5) 0.001(4) 0.003(4) -0.011(4)
C51 0.022(4) 0.073(7) 0.045(5) 0.024(5) 0.005(4) 0.015(4)
C52 0.033(4) 0.040(5) 0.031(4) 0.009(4) 0.003(3) 0.009(4)
C53 0.038(4) 0.040(5) 0.022(4) 0.009(3) 0.007(3) 0.000(4)
C54 0.061(6) 0.038(5) 0.034(5) -0.007(4) 0.021(4) -0.005(4)
C55 0.048(5) 0.032(4) 0.034(4) 0.014(4) 0.010(4) 0.009(4)
C56 0.076(7) 0.040(5) 0.043(5) 0.006(4) 0.029(5) 0.000(5)
U2 0.03022(14) 0.02063(13) 0.02335(13) -0.00639(9) 0.00132(9) 0.00466(9)
Cl3 0.0319(9) 0.0253(9) 0.0306(9) -0.0025(7) 0.0047(7) -0.0006(7)
Cl4 0.0349(11) 0.0602(14) 0.0451(12) -0.0154(10) -0.0016(9) 0.0058(10)
N7 0.052(4) 0.022(3) 0.025(3) -0.001(3) -0.003(3) 0.003(3)
N8 0.033(3) 0.012(3) 0.028(3) -0.005(2) -0.001(3) 0.000(2)
N9 0.031(3) 0.021(3) 0.021(3) 0.003(2) 0.008(2) 0.003(2)
N10 0.029(3) 0.020(3) 0.021(3) -0.001(2) 0.003(2) 0.000(2)
N11 0.032(4) 0.046(4) 0.023(3) -0.009(3) 0.003(3) 0.012(3)
N12 0.053(4) 0.036(4) 0.022(3) -0.009(3) 0.001(3) 0.026(3)
C57 0.064(6) 0.018(4) 0.022(4) -0.001(3) -0.013(4) 0.007(4)
C58 0.065(6) 0.025(4) 0.038(5) 0.013(4) -0.022(4) -0.011(4)
C59 0.058(6) 0.028(4) 0.036(5) 0.007(4) -0.015(4) -0.009(4)
C60 0.039(5) 0.031(4) 0.039(5) 0.006(4) -0.006(4) 0.002(4)
C61 0.039(4) 0.017(3) 0.026(4) 0.007(3) 0.001(3) -0.002(3)
C62 0.040(4) 0.023(4) 0.024(4) 0.000(3) 0.007(3) 0.002(3)
C63 0.052(5) 0.025(4) 0.027(4) -0.004(3) 0.003(4) -0.006(4)
C64 0.052(5) 0.029(4) 0.019(4) -0.002(3) -0.005(3) -0.005(4)
C65 0.043(4) 0.025(4) 0.019(3) -0.001(3) 0.006(3) -0.001(3)
C66 0.036(4) 0.025(4) 0.018(3) 0.000(3) 0.006(3) 0.000(3)
C67 0.048(5) 0.023(4) 0.024(4) -0.001(3) 0.012(3) -0.005(3)
C68 0.050(5) 0.017(4) 0.030(4) -0.004(3) 0.019(4) -0.002(3)
C69 0.038(4) 0.020(4) 0.029(4) 0.004(3) 0.018(3) 0.007(3)
C70 0.026(4) 0.028(4) 0.022(3) 0.004(3) 0.007(3) -0.003(3)
C71 0.024(3) 0.025(4) 0.021(3) 0.004(3) 0.011(3) 0.001(3)
C72 0.026(4) 0.031(4) 0.022(4) 0.005(3) 0.003(3) -0.002(3)
C73 0.026(4) 0.032(4) 0.023(4) 0.006(3) 0.005(3) -0.011(3)
C74 0.026(4) 0.025(4) 0.025(4) -0.001(3) 0.005(3) -0.007(3)
C75 0.033(4) 0.033(4) 0.025(4) -0.011(3) 0.008(3) -0.015(3)
C76 0.029(4) 0.034(4) 0.033(4) -0.020(3) 0.009(3) -0.006(3)
C77 0.024(4) 0.073(7) 0.052(6) -0.036(5) 0.014(4) -0.007(4)
C78 0.035(5) 0.077(8) 0.051(6) -0.033(6) -0.007(4) 0.018(5)
C79 0.037(5) 0.061(6) 0.035(5) -0.033(4) -0.001(4) 0.018(4)
C80 0.061(6) 0.042(5) 0.029(4) -0.005(4) -0.008(4) 0.022(5)
C81 0.080(8) 0.053(7) 0.047(6) -0.017(5) -0.004(5) 0.041(6)
C82 0.114(10) 0.033(5) 0.045(6) -0.005(5) 0.007(6) 0.030(6)
C83 0.124(11) 0.028(5) 0.043(6) -0.003(4) 0.001(6) 0.018(6)
C84 0.068(6) 0.033(5) 0.033(5) -0.003(4) -0.007(4) 0.004(5)
C85 0.077(7) 0.023(4) 0.051(6) 0.007(4) -0.026(5) -0.008(4)
C86 0.096(9) 0.023(5) 0.087(9) 0.021(5) -0.037(7) -0.019(5)
C87 0.064(7) 0.049(6) 0.044(5) 0.019(5) -0.008(5) -0.027(5)
C88 0.067(8) 0.084(9) 0.053(7) -0.004(6) -0.002(6) -0.016(7)
C89 0.055(5) 0.032(4) 0.028(4) 0.006(3) 0.000(4) -0.016(4)
C90 0.063(6) 0.043(5) 0.040(5) 0.017(4) -0.012(4) -0.021(5)
C91 0.103(10) 0.073(8) 0.029(5) 0.019(5) -0.008(6) -0.043(8)
C92 0.103(10) 0.087(10) 0.038(6) -0.006(6) 0.025(6) -0.058(8)
C93 0.098(9) 0.084(9) 0.038(6) -0.022(6) 0.019(6) -0.055(8)
C94 0.072(7) 0.051(6) 0.034(5) -0.005(4) 0.019(5) -0.021(5)
C95 0.061(6) 0.029(4) 0.029(4) 0.001(3) 0.002(4) -0.014(4)
C96 0.075(7) 0.042(6) 0.042(5) 0.005(4) 0.002(5) 0.008(5)
C97 0.093(8) 0.035(5) 0.020(4) 0.003(4) -0.006(4) -0.027(5)
C98 0.096(9) 0.096(10) 0.037(6) 0.026(6) -0.014(6) -0.062(8)
C99 0.029(4) 0.036(5) 0.037(4) 0.002(4) 0.008(3) 0.003(3)
C100 0.044(5) 0.033(5) 0.053(5) 0.013(4) 0.007(4) 0.008(4)
C101 0.041(5) 0.037(4) 0.019(4) 0.007(3) -0.001(3) -0.012(4)
C102 0.048(5) 0.042(5) 0.032(4) 0.003(4) -0.012(4) -0.011(4)
C103 0.039(5) 0.053(6) 0.032(4) -0.008(4) 0.016(4) -0.013(4)
C104 0.048(5) 0.063(6) 0.036(5) -0.001(4) 0.024(4) -0.009(5)
C105 0.068(7) 0.064(7) 0.050(6) 0.015(5) 0.027(5) -0.010(6)
C106 0.076(8) 0.103(10) 0.024(5) -0.006(5) 0.016(5) -0.012(7)
C107 0.069(7) 0.080(8) 0.029(5) -0.012(5) 0.022(5) -0.024(6)
C108 0.052(6) 0.072(7) 0.030(4) -0.025(4) 0.020(4) -0.036(5)
C109 0.043(6) 0.070(7) 0.101(9) -0.056(7) 0.042(6) -0.024(5)
C110 0.056(6) 0.070(8) 0.068(7) -0.015(6) 0.022(6) -0.014(6)
C111 0.043(6) 0.101(10) 0.074(8) -0.038(7) 0.011(5) 0.027(6)
C112 0.037(5) 0.103(10) 0.054(6) -0.009(6) 0.004(5) 0.022(6)

loop_
_atom_type_symbol
_atom_type_description
_atom_type_scat_dispersion_real
_atom_type_scat_dispersion_imag
_atom_type_scat_source
C C 0.0181 0.0091 'International Tables Vol C Tables 4.2.6.8 and 6.1.1.4'
H H 0.0000 0.0000 'International Tables Vol C Tables 4.2.6.8 and 6.1.1.4'
Cl Cl 0.3639 0.7018 'International Tables Vol C Tables 4.2.6.8 and 6.1.1.4'
N N 0.0311 0.0180 'International Tables Vol C Tables 4.2.6.8 and 6.1.1.4'
U U -4.3638 13.4090 'International Tables Vol C Tables 4.2.6.8 and 6.1.1.4'

loop_
_geom_angle_atom_site_label_1
_geom_angle_atom_site_label_2
_geom_angle_atom_site_label_3
_geom_angle
Cl1 U1 Cl2 174.43(7)
Cl1 U1 N3 86.33(14)
Cl2 U1 N3 88.54(14)
Cl1 U1 N5 101.40(14)
Cl2 U1 N5 79.50(14)
N3 U1 N5 121.70(18)
Cl1 U1 N6 89.65(15)
Cl2 U1 N6 95.51(15)
N3 U1 N6 175.91(19)
N5 U1 N6 59.88(18)
Cl1 U1 N4 79.22(15)
Cl2 U1 N4 96.36(15)
N3 U1 N4 60.59(18)
N5 U1 N4 64.43(18)
N6 U1 N4 119.34(19)
Cl1 U1 N2 99.09(15)
Cl2 U1 N2 80.14(16)
N3 U1 N2 59.92(19)
N5 U1 N2 159.5(2)
N6 U1 N2 120.2(2)
N4 U1 N2 120.46(19)
Cl1 U1 N1 79.95(15)
Cl2 U1 N1 104.50(16)
N3 U1 N1 119.17(18)
N5 U1 N1 119.07(18)
N6 U1 N1 59.23(19)
N4 U1 N1 159.1(2)
N2 U1 N1 64.4(2)
N1 U1A N2 77.0(3)
N1 U1A N6 67.4(2)
N2 U1A N6 142.6(3)
N1 U1A Cl2A 144.2(4)
N2 U1A Cl2A 89.7(4)
N6 U1A Cl2A 112.5(4)
N1 U1A Cl1 82.85(19)
N2 U1A Cl1 100.11(18)
N6 U1A Cl1 86.91(17)
Cl2A U1A Cl1 132.5(4)
N1 U1A N3 127.2(2)
N2 U1A N3 59.7(2)
N6 U1A N3 155.7(2)
Cl2A U1A N3 68.3(4)
Cl1 U1A N3 77.10(15)
N1 U1A N5 124.0(2)
N2 U1A N5 158.4(2)
N6 U1A N5 56.95(19)
Cl2A U1A N5 70.3(3)
Cl1 U1A N5 88.41(16)
N3 U1A N5 103.8(2)
C1 N1 C4 104.9(6)
C1 N1 U1A 119.6(5)
C4 N1 U1A 132.1(5)
C1 N1 U1 113.9(5)
C4 N1 U1 134.3(5)
C9 N2 C6 104.6(6)
C9 N2 U1A 121.3(5)
C6 N2 U1A 119.6(5)
C9 N2 U1 113.7(5)
C6 N2 U1 130.6(5)
C10 N3 C14 118.9(6)
C10 N3 U1 121.3(5)
C14 N3 U1 119.9(5)
C10 N3 U1A 110.7(5)
C14 N3 U1A 130.3(5)
C15 N4 C18 104.4(6)
C15 N4 U1 112.8(5)
C18 N4 U1 132.7(5)
C23 N5 C20 105.3(6)
C23 N5 U1 112.8(5)
C20 N5 U1 131.5(4)
C23 N5 U1A 103.0(5)
C20 N5 U1A 138.0(4)
C24 N6 C28 119.4(6)
C24 N6 U1A 125.3(5)
C28 N6 U1A 114.1(5)
C24 N6 U1 119.9(5)
C28 N6 U1 120.7(5)
N1 C1 C2 113.6(7)
N1 C1 C28 114.7(7)
C2 C1 C28 130.1(7)
C3 C2 C1 104.7(7)
C3 C2 C29 126.8(8)
C1 C2 C29 128.5(7)
C2 C3 C4 106.7(7)
C2 C3 C31 125.2(8)
C4 C3 C31 127.8(8)
N1 C4 C5 119.5(7)
N1 C4 C3 109.5(7)
C5 C4 C3 130.4(8)
C6 C5 C4 122.8(7)
C6 C5 C33 119.2(7)
C4 C5 C33 117.9(7)
C5 C6 N2 118.9(7)
C5 C6 C7 129.0(7)
N2 C6 C7 109.9(7)
C8 C7 C6 106.6(7)
C8 C7 C39 125.9(7)
C6 C7 C39 126.9(7)
C7 C8 C9 104.4(7)
C7 C8 C41 127.6(7)
C9 C8 C41 127.9(7)
N2 C9 C8 114.0(7)
N2 C9 C10 114.9(6)
C8 C9 C10 130.3(7)
N3 C10 C11 122.0(7)
N3 C10 C9 113.7(6)
C11 C10 C9 123.9(7)
C12 C11 C10 119.0(7)
C12 C11 H11 120.5
C10 C11 H11 120.5
C13 C12 C11 119.0(7)
C13 C12 H12 120.5
C11 C12 H12 120.5
C12 C13 C14 119.3(7)
C12 C13 H13 120.4
C14 C13 H13 120.4
N3 C14 C13 121.6(7)
N3 C14 C15 114.3(6)
C13 C14 C15 123.8(6)
N4 C15 C16 112.7(6)
N4 C15 C14 115.4(6)
C16 C15 C14 131.1(6)
C17 C16 C15 104.7(6)
C17 C16 C43 127.0(7)
C15 C16 C43 128.3(7)
C16 C17 C18 107.1(6)
C16 C17 C45 125.1(7)
C18 C17 C45 127.0(7)
N4 C18 C19 118.5(6)
N4 C18 C17 110.4(6)
C19 C18 C17 130.0(7)
C20 C19 C18 121.4(7)
C20 C19 C47 120.8(6)
C18 C19 C47 117.8(6)
C19 C20 N5 118.7(6)
C19 C20 C21 130.6(7)
N5 C20 C21 109.1(6)
C22 C21 C20 106.8(6)
C22 C21 C53 125.6(7)
C20 C21 C53 126.9(7)
C21 C22 C23 106.0(6)
C21 C22 C55 128.1(7)
C23 C22 C55 125.8(7)
N5 C23 C22 112.0(6)
N5 C23 C24 116.0(7)
C22 C23 C24 131.2(7)
N6 C24 C25 121.4(7)
N6 C24 C23 113.0(6)
C25 C24 C23 125.0(7)
C26 C25 C24 118.2(7)
C26 C25 H25 120.9
C24 C25 H25 120.9
C25 C26 C27 120.9(7)
C25 C26 H26 119.5
C27 C26 H26 119.5
C26 C27 C28 119.1(8)
C26 C27 H27 120.4
C28 C27 H27 120.4
N6 C28 C27 120.8(7)
N6 C28 C1 113.5(6)
C27 C28 C1 124.2(7)
C2 C29 C30 114.5(7)
C2 C29 H29A 108.6
C30 C29 H29A 108.6
C2 C29 H29B 108.6
C30 C29 H29B 108.6
H29A C29 H29B 107.6
C29 C30 H30A 109.5
C29 C30 H30B 109.5
H30A C30 H30B 109.5
C29 C30 H30C 109.5
H30A C30 H30C 109.5
H30B C30 H30C 109.5
C3 C31 C32 112.1(8)
C3 C31 H31A 109.2
C32 C31 H31A 109.2
C3 C31 H31B 109.2
C32 C31 H31B 109.2
H31A C31 H31B 107.9
C31 C32 H32A 109.5
C31 C32 H32B 109.5
H32A C32 H32B 109.5
C31 C32 H32C 109.5
H32A C32 H32C 109.5
H32B C32 H32C 109.5
C38 C33 C34 118.8(8)
C38 C33 C5 120.5(8)
C34 C33 C5 120.3(8)
C35 C34 C33 120.5(8)
C35 C34 H34 119.7
C33 C34 H34 119.7
C36 C35 C34 119.3(8)
C36 C35 H35 120.3
C34 C35 H35 120.3
C35 C36 C37 120.5(9)
C35 C36 H36 119.7
C37 C36 H36 119.7
C38 C37 C36 119.5(9)
C38 C37 H37 120.3
C36 C37 H37 120.3
C37 C38 C33 121.1(9)
C37 C38 H38 119.5
C33 C38 H38 119.5
C7 C39 C40 111.9(7)
C7 C39 H39A 109.2
C40 C39 H39A 109.2
C7 C39 H39B 109.2
C40 C39 H39B 109.2
H39A C39 H39B 107.9
C39 C40 H40A 109.5
C39 C40 H40B 109.5
H40A C40 H40B 109.5
C39 C40 H40C 109.5
H40A C40 H40C 109.5
H40B C40 H40C 109.5
C8 C41 C42 114.0(7)
C8 C41 H41A 108.7
C42 C41 H41A 108.7
C8 C41 H41B 108.7
C42 C41 H41B 108.7
H41A C41 H41B 107.6
C41 C42 H42A 109.5
C41 C42 H42B 109.5
H42A C42 H42B 109.5
C41 C42 H42C 109.5
H42A C42 H42C 109.5
H42B C42 H42C 109.5
C16 C43 C44 114.0(6)
C16 C43 H43A 108.8
C44 C43 H43A 108.8
C16 C43 H43B 108.8
C44 C43 H43B 108.8
H43A C43 H43B 107.7
C43 C44 H44A 109.5
C43 C44 H44B 109.5
H44A C44 H44B 109.5
C43 C44 H44C 109.5
H44A C44 H44C 109.5
H44B C44 H44C 109.5
C46 C45 C17 111.3(6)
C46 C45 H45A 109.4
C17 C45 H45A 109.4
C46 C45 H45B 109.4
C17 C45 H45B 109.4
H45A C45 H45B 108.0
C45 C46 H46A 109.5
C45 C46 H46B 109.5
H46A C46 H46B 109.5
C45 C46 H46C 109.5
H46A C46 H46C 109.5
H46B C46 H46C 109.5
C48 C47 C52 119.5(7)
C48 C47 C19 121.4(7)
C52 C47 C19 119.0(7)
C47 C48 C49 121.7(8)
C47 C48 H48 119.1
C49 C48 H48 119.1
C50 C49 C48 118.7(9)
C50 C49 H49 120.6
C48 C49 H49 120.6
C51 C50 C49 121.0(8)
C51 C50 H50 119.5
C49 C50 H50 119.5
C50 C51 C52 121.2(8)
C50 C51 H51 119.4
C52 C51 H51 119.4
C51 C52 C47 117.8(8)
C51 C52 H52 121.1
C47 C52 H52 121.1
C21 C53 C54 110.5(7)
C21 C53 H53A 109.6
C54 C53 H53A 109.6
C21 C53 H53B 109.6
C54 C53 H53B 109.6
H53A C53 H53B 108.1
C53 C54 H54A 109.5
C53 C54 H54B 109.5
H54A C54 H54B 109.5
C53 C54 H54C 109.5
H54A C54 H54C 109.5
H54B C54 H54C 109.5
C22 C55 C56 114.5(7)
C22 C55 H55A 108.6
C56 C55 H55A 108.6
C22 C55 H55B 108.6
C56 C55 H55B 108.6
H55A C55 H55B 107.6
C55 C56 H56A 109.5
C55 C56 H56B 109.5
H56A C56 H56B 109.5
C55 C56 H56C 109.5
H56A C56 H56C 109.5
H56B C56 H56C 109.5
N11 U2 N9 119.2(2)
N11 U2 N8 161.1(2)
N9 U2 N8 60.18(18)
N11 U2 Cl4 79.43(16)
N9 U2 Cl4 83.40(15)
N8 U2 Cl4 81.77(15)
N11 U2 N10 65.2(2)
N9 U2 N10 60.49(18)
N8 U2 N10 120.18(18)
Cl4 U2 N10 98.54(15)
N11 U2 N12 60.3(2)
N9 U2 N12 172.8(2)
N8 U2 N12 117.69(19)
Cl4 U2 N12 89.50(18)
N10 U2 N12 122.13(19)
N11 U2 Cl3 96.97(15)
N9 U2 Cl3 95.61(14)
N8 U2 Cl3 101.91(14)
Cl4 U2 Cl3 175.11(7)
N10 U2 Cl3 76.86(14)
N12 U2 Cl3 91.57(17)
N11 U2 N7 119.4(2)
N9 U2 N7 121.45(19)
N8 U2 N7 64.52(19)
Cl4 U2 N7 106.70(16)
N10 U2 N7 154.8(2)
N12 U2 N7 59.6(2)
Cl3 U2 N7 77.92(16)
C57 N7 C60 104.8(7)
C57 N7 U2 113.5(5)
C60 N7 U2 132.2(5)
C65 N8 C62 104.7(6)
C65 N8 U2 113.4(5)
C62 N8 U2 136.1(5)
C66 N9 C70 117.4(6)
C66 N9 U2 119.9(5)
C70 N9 U2 122.6(5)
C71 N10 C74 105.6(6)
C71 N10 U2 114.8(4)
C74 N10 U2 130.6(5)
C79 N11 C76 106.3(7)
C79 N11 U2 112.0(5)
C76 N11 U2 135.4(5)
C80 N12 C84 122.1(8)
C80 N12 U2 117.8(6)
C84 N12 U2 120.0(6)
N7 C57 C84 116.3(9)
N7 C57 C58 112.3(8)
C84 C57 C58 130.6(8)
C59 C58 C57 105.6(8)
C59 C58 C85 127.4(10)
C57 C58 C85 127.0(10)
C58 C59 C60 107.0(9)
C58 C59 C87 122.6(9)
C60 C59 C87 130.3(9)
N7 C60 C61 119.1(8)
N7 C60 C59 109.8(8)
C61 C60 C59 129.2(9)
C60 C61 C62 122.2(7)
C60 C61 C89 117.7(7)
C62 C61 C89 120.1(7)
N8 C62 C61 120.3(7)
N8 C62 C63 110.5(7)
C61 C62 C63 128.5(7)
C64 C63 C62 106.7(7)
C64 C63 C95 124.4(7)
C62 C63 C95 128.4(7)
C63 C64 C65 105.2(7)
C63 C64 C97 127.1(7)
C65 C64 C97 127.3(7)
N8 C65 C64 112.3(7)
N8 C65 C66 116.0(6)
C64 C65 C66 129.7(7)
N9 C66 C67 122.1(7)
N9 C66 C65 112.7(6)
C67 C66 C65 124.3(7)
C66 C67 C68 120.1(7)
C66 C67 H67 120.0
C68 C67 H67 120.0
C67 C68 C69 118.6(7)
C67 C68 H68 120.7
C69 C68 H68 120.7
C70 C69 C68 118.6(7)
C70 C69 H69 120.7
C68 C69 H69 120.7
N9 C70 C69 122.9(7)
N9 C70 C71 111.6(6)
C69 C70 C71 125.3(7)
N10 C71 C72 112.1(6)
N10 C71 C70 116.5(6)
C72 C71 C70 130.8(7)
C73 C72 C71 105.6(7)
C73 C72 C99 127.1(7)
C71 C72 C99 127.2(7)
C72 C73 C74 106.3(6)
C72 C73 C101 124.8(7)
C74 C73 C101 128.4(7)
N10 C74 C75 119.3(7)
N10 C74 C73 109.7(6)
C75 C74 C73 128.8(7)
C74 C75 C76 122.0(7)
C74 C75 C103 120.8(8)
C76 C75 C103 117.2(7)
N11 C76 C75 120.3(7)
N11 C76 C77 109.6(8)
C75 C76 C77 129.6(8)
C78 C77 C76 106.1(9)
C78 C77 C109 125.8(9)
C76 C77 C109 127.7(10)
C77 C78 C79 107.0(8)
C77 C78 C111 128.2(11)
C79 C78 C111 124.5(11)
N11 C79 C80 114.4(8)
N11 C79 C78 110.1(9)
C80 C79 C78 132.9(9)
N12 C80 C81 119.4(11)
N12 C80 C79 115.2(8)
C81 C80 C79 124.0(10)
C82 C81 C80 119.0(11)
C82 C81 H81 120.5
C80 C81 H81 120.5
C81 C82 C83 119.8(10)
C81 C82 H82 120.1
C83 C82 H82 120.1
C82 C83 C84 120.1(12)
C82 C83 H83 119.9
C84 C83 H83 119.9
N12 C84 C83 119.0(11)
N12 C84 C57 114.3(8)
C83 C84 C57 126.5(11)
C58 C85 C86 112.3(8)
C58 C85 H85A 109.2
C86 C85 H85A 109.2
C58 C85 H85B 109.2
C86 C85 H85B 109.2
H85A C85 H85B 107.9
C85 C86 H86A 109.5
C85 C86 H86B 109.5
H86A C86 H86B 109.5
C85 C86 H86C 109.5
H86A C86 H86C 109.5
H86B C86 H86C 109.5
C59 C87 C88 111.5(8)
C59 C87 H87A 109.3
C88 C87 H87A 109.3
C59 C87 H87B 109.3
C88 C87 H87B 109.3
H87A C87 H87B 108.0
C87 C88 H88A 109.5
C87 C88 H88B 109.5
H88A C88 H88B 109.5
C87 C88 H88C 109.5
H88A C88 H88C 109.5
H88B C88 H88C 109.5
C90 C89 C94 116.9(9)
C90 C89 C61 122.4(9)
C94 C89 C61 120.6(8)
C89 C90 C91 120.4(12)
C89 C90 H90 119.8
C91 C90 H90 119.8
C92 C91 C90 121.6(12)
C92 C91 H91 119.2
C90 C91 H91 119.2
C91 C92 C93 119.7(11)
C91 C92 H92 120.1
C93 C92 H92 120.1
C94 C93 C92 117.7(14)
C94 C93 H93 121.1
C92 C93 H93 121.1
C93 C94 C89 123.5(11)
C93 C94 H94 118.2
C89 C94 H94 118.2
C96 C95 C63 115.4(8)
C96 C95 H95A 108.4
C63 C95 H95A 108.4
C96 C95 H95B 108.4
C63 C95 H95B 108.4
H95A C95 H95B 107.5
C95 C96 H96A 109.5
C95 C96 H96B 109.5
H96A C96 H96B 109.5
C95 C96 H96C 109.5
H96A C96 H96C 109.5
H96B C96 H96C 109.5
C64 C97 C98 114.1(9)
C64 C97 H97A 108.7
C98 C97 H97A 108.7
C64 C97 H97B 108.7
C98 C97 H97B 108.7
H97A C97 H97B 107.6
C97 C98 H98A 109.5
C97 C98 H98B 109.5
H98A C98 H98B 109.5
C97 C98 H98C 109.5
H98A C98 H98C 109.5
H98B C98 H98C 109.5
C72 C99 C100 110.9(7)
C72 C99 H99A 109.5
C100 C99 H99A 109.5
C72 C99 H99B 109.5
C100 C99 H99B 109.5
H99A C99 H99B 108.1
C99 C100 H10A 109.5
C99 C100 H10B 109.5
H10A C100 H10B 109.5
C99 C100 H10C 109.5
H10A C100 H10C 109.5
H10B C100 H10C 109.5
C73 C101 C102 111.3(6)
C73 C101 H10D 109.4
C102 C101 H10D 109.4
C73 C101 H10E 109.4
C102 C101 H10E 109.4
H10D C101 H10E 108.0
C101 C102 H10F 109.5
C101 C102 H10G 109.5
H10F C102 H10G 109.5
C101 C102 H10H 109.5
H10F C102 H10H 109.5
H10G C102 H10H 109.5
C104 C103 C108 119.3(8)
C104 C103 C75 120.2(8)
C108 C103 C75 120.4(8)
C105 C104 C103 118.7(9)
C105 C104 H104 120.7
C103 C104 H104 120.7
C106 C105 C104 120.9(10)
C106 C105 H105 119.5
C104 C105 H105 119.5
C105 C106 C107 120.3(9)
C105 C106 H106 119.8
C107 C106 H106 119.8
C108 C107 C106 121.1(10)
C108 C107 H107 119.5
C106 C107 H107 119.5
C107 C108 C103 119.7(10)
C107 C108 H108 120.2
C103 C108 H108 120.2
C110 C109 C77 109.7(9)
C110 C109 H10I 109.7
C77 C109 H10I 109.7
C110 C109 H10J 109.7
C77 C109 H10J 109.7
H10I C109 H10J 108.2
C109 C110 H11A 109.5
C109 C110 H11B 109.5
H11A C110 H11B 109.5
C109 C110 H11C 109.5
H11A C110 H11C 109.5
H11B C110 H11C 109.5
C112 C111 C78 111.5(9)
C112 C111 H11D 109.3
C78 C111 H11D 109.3
C112 C111 H11E 109.3
C78 C111 H11E 109.3
H11D C111 H11E 108.0
C111 C112 H11F 109.5
C111 C112 H11G 109.5
H11F C112 H11G 109.5
C111 C112 H11H 109.5
H11F C112 H11H 109.5
H11G C112 H11H 109.5

loop_
_geom_bond_atom_site_label_1
_geom_bond_atom_site_label_2
_geom_bond_distance
U1 Cl1 2.5773(19)
U1 Cl2 2.586(2)
U1 N3 2.587(6)
U1 N5 2.610(6)
U1 N6 2.610(6)
U1 N4 2.615(6)
U1 N2 2.637(6)
U1 N1 2.644(7)
U1A N1 2.187(8)
U1A N2 2.329(7)
U1A N6 2.473(6)
U1A Cl2A 2.769(15)
U1A Cl1 2.830(3)
U1A N3 2.839(7)
U1A N5 2.926(7)
N1 C1 1.351(10)
N1 C4 1.389(10)
N2 C9 1.323(10)
N2 C6 1.394(10)
N3 C10 1.344(9)
N3 C14 1.349(9)
N4 C15 1.354(9)
N4 C18 1.384(9)
N5 C23 1.336(9)
N5 C20 1.403(9)
N6 C24 1.347(10)
N6 C28 1.357(10)
C1 C2 1.404(11)
C1 C28 1.451(10)
C2 C3 1.404(11)
C2 C29 1.499(11)
C3 C4 1.434(12)
C3 C31 1.501(12)
C4 C5 1.415(11)
C5 C6 1.387(12)
C5 C33 1.505(11)
C6 C7 1.434(11)
C7 C8 1.385(11)
C7 C39 1.517(10)
C8 C9 1.428(10)
C8 C41 1.491(11)
C9 C10 1.451(10)
C10 C11 1.395(10)
C11 C12 1.391(11)
C11 H11 0.9500
C12 C13 1.375(11)
C12 H12 0.9500
C13 C14 1.399(10)
C13 H13 0.9500
C14 C15 1.440(10)
C15 C16 1.426(10)
C16 C17 1.383(10)
C16 C43 1.501(10)
C17 C18 1.418(10)
C17 C45 1.514(10)
C18 C19 1.418(10)
C19 C20 1.393(10)
C19 C47 1.499(10)
C20 C21 1.432(10)
C21 C22 1.370(11)
C21 C53 1.510(11)
C22 C23 1.430(10)
C22 C55 1.513(10)
C23 C24 1.440(10)
C24 C25 1.406(10)
C25 C26 1.364(12)
C25 H25 0.9500
C26 C27 1.366(11)
C26 H26 0.9500
C27 C28 1.393(11)
C27 H27 0.9500
C29 C30 1.536(13)
C29 H29A 0.9900
C29 H29B 0.9900
C30 H30A 0.9800
C30 H30B 0.9800
C30 H30C 0.9800
C31 C32 1.548(13)
C31 H31A 0.9900
C31 H31B 0.9900
C32 H32A 0.9800
C32 H32B 0.9800
C32 H32C 0.9800
C33 C38 1.383(12)
C33 C34 1.396(11)
C34 C35 1.387(12)
C34 H34 0.9500
C35 C36 1.378(14)
C35 H35 0.9500
C36 C37 1.391(14)
C36 H36 0.9500
C37 C38 1.375(13)
C37 H37 0.9500
C38 H38 0.9500
C39 C40 1.531(13)
C39 H39A 0.9900
C39 H39B 0.9900
C40 H40A 0.9800
C40 H40B 0.9800
C40 H40C 0.9800
C41 C42 1.528(12)
C41 H41A 0.9900
C41 H41B 0.9900
C42 H42A 0.9800
C42 H42B 0.9800
C42 H42C 0.9800
C43 C44 1.530(10)
C43 H43A 0.9900
C43 H43B 0.9900
C44 H44A 0.9800
C44 H44B 0.9800
C44 H44C 0.9800
C45 C46 1.503(11)
C45 H45A 0.9900
C45 H45B 0.9900
C46 H46A 0.9800
C46 H46B 0.9800
C46 H46C 0.9800
C47 C48 1.384(11)
C47 C52 1.430(10)
C48 C49 1.391(12)
C48 H48 0.9500
C49 C50 1.385(14)
C49 H49 0.9500
C50 C51 1.379(14)
C50 H50 0.9500
C51 C52 1.402(12)
C51 H51 0.9500
C52 H52 0.9500
C53 C54 1.522(11)
C53 H53A 0.9900
C53 H53B 0.9900
C54 H54A 0.9800
C54 H54B 0.9800
C54 H54C 0.9800
C55 C56 1.520(13)
C55 H55A 0.9900
C55 H55B 0.9900
C56 H56A 0.9800
C56 H56B 0.9800
C56 H56C 0.9800
U2 N11 2.577(6)
U2 N9 2.584(6)
U2 N8 2.585(6)
U2 Cl4 2.600(2)
U2 N10 2.606(6)
U2 N12 2.608(7)
U2 Cl3 2.6121(18)
U2 N7 2.625(7)
N7 C57 1.356(10)
N7 C60 1.388(12)
N8 C65 1.344(10)
N8 C62 1.389(10)
N9 C66 1.347(9)
N9 C70 1.366(9)
N10 C71 1.347(9)
N10 C74 1.388(9)
N11 C79 1.363(11)
N11 C76 1.391(11)
N12 C80 1.330(12)
N12 C84 1.357(13)
C57 C84 1.397(14)
C57 C58 1.435(14)
C58 C59 1.367(14)
C58 C85 1.509(12)
C59 C60 1.447(12)
C59 C87 1.482(15)
C60 C61 1.391(11)
C61 C62 1.428(11)
C61 C89 1.470(11)
C62 C63 1.427(11)
C63 C64 1.378(12)
C63 C95 1.530(11)
C64 C65 1.439(10)
C64 C97 1.486(11)
C65 C66 1.449(10)
C66 C67 1.372(11)
C67 C68 1.377(11)
C67 H67 0.9500
C68 C69 1.393(11)
C68 H68 0.9500
C69 C70 1.369(10)
C69 H69 0.9500
C70 C71 1.450(10)
C71 C72 1.428(10)
C72 C73 1.389(11)
C72 C99 1.497(11)
C73 C74 1.438(11)
C73 C101 1.498(10)
C74 C75 1.403(11)
C75 C76 1.411(12)
C75 C103 1.485(11)
C76 C77 1.449(11)
C77 C78 1.378(16)
C77 C109 1.487(15)
C78 C79 1.440(15)
C78 C111 1.500(13)
C79 C80 1.428(15)
C80 C81 1.415(13)
C81 C82 1.369(18)
C81 H81 0.9500
C82 C83 1.369(18)
C82 H82 0.9500
C83 C84 1.392(13)
C83 H83 0.9500
C85 C86 1.524(12)
C85 H85A 0.9900
C85 H85B 0.9900
C86 H86A 0.9800
C86 H86B 0.9800
C86 H86C 0.9800
C87 C88 1.553(16)
C87 H87A 0.9900
C87 H87B 0.9900
C88 H88A 0.9800
C88 H88B 0.9800
C88 H88C 0.9800
C89 C90 1.378(12)
C89 C94 1.392(14)
C90 C91 1.405(16)
C90 H90 0.9500
C91 C92 1.339(19)
C91 H91 0.9500
C92 C93 1.414(19)
C92 H92 0.9500
C93 C94 1.375(14)
C93 H93 0.9500
C94 H94 0.9500
C95 C96 1.467(14)
C95 H95A 0.9900
C95 H95B 0.9900
C96 H96A 0.9800
C96 H96B 0.9800
C96 H96C 0.9800
C97 C98 1.491(17)
C97 H97A 0.9900
C97 H97B 0.9900
C98 H98A 0.9800
C98 H98B 0.9800
C98 H98C 0.9800
C99 C100 1.554(12)
C99 H99A 0.9900
C99 H99B 0.9900
C100 H10A 0.9800
C100 H10B 0.9800
C100 H10C 0.9800
C101 C102 1.503(11)
C101 H10D 0.9900
C101 H10E 0.9900
C102 H10F 0.9800
C102 H10G 0.9800
C102 H10H 0.9800
C103 C104 1.397(13)
C103 C108 1.418(12)
C104 C105 1.395(13)
C104 H104 0.9500
C105 C106 1.367(16)
C105 H105 0.9500
C106 C107 1.369(16)
C106 H106 0.9500
C107 C108 1.360(12)
C107 H107 0.9500
C108 H108 0.9500
C109 C110 1.483(14)
C109 H10I 0.9900
C109 H10J 0.9900
C110 H11A 0.9800
C110 H11B 0.9800
C110 H11C 0.9800
C111 C112 1.497(15)
C111 H11D 0.9900
C111 H11E 0.9900
C112 H11F 0.9800
C112 H11G 0.9800
C112 H11H 0.9800

loop_
_geom_torsion_atom_site_label_1
_geom_torsion_atom_site_label_2
_geom_torsion_atom_site_label_3
_geom_torsion_atom_site_label_4
_geom_torsion
C4 N1 C1 C2 7.8(9)
U1A N1 C1 C2 -153.7(5)
U1 N1 C1 C2 -147.5(5)
C4 N1 C1 C28 -159.5(7)
U1A N1 C1 C28 39.0(9)
U1 N1 C1 C28 45.3(8)
N1 C1 C2 C3 -4.2(9)
C28 C1 C2 C3 160.7(8)
N1 C1 C2 C29 175.1(7)
C28 C1 C2 C29 -20.1(14)
C1 C2 C3 C4 -1.2(8)
C29 C2 C3 C4 179.5(7)
C1 C2 C3 C31 172.6(7)
C29 C2 C3 C31 -6.7(13)
C1 N1 C4 C5 163.1(7)
U1A N1 C4 C5 -38.6(10)
U1 N1 C4 C5 -49.2(10)
C1 N1 C4 C3 -8.3(8)
U1A N1 C4 C3 150.0(6)
U1 N1 C4 C3 139.4(6)
C2 C3 C4 N1 6.0(9)
C31 C3 C4 N1 -167.6(8)
C2 C3 C4 C5 -164.2(8)
C31 C3 C4 C5 22.2(13)
N1 C4 C5 C6 25.2(11)
C3 C4 C5 C6 -165.5(8)
N1 C4 C5 C33 -151.3(7)
C3 C4 C5 C33 18.0(12)
C4 C5 C6 N2 26.7(11)
C33 C5 C6 N2 -156.9(7)
C4 C5 C6 C7 -171.8(8)
C33 C5 C6 C7 4.6(13)
C9 N2 C6 C5 157.5(7)
U1A N2 C6 C5 -62.6(9)
U1 N2 C6 C5 -62.3(10)
C9 N2 C6 C7 -7.3(8)
U1A N2 C6 C7 132.6(6)
U1 N2 C6 C7 132.9(6)
C5 C6 C7 C8 -156.2(8)
N2 C6 C7 C8 6.6(9)
C5 C6 C7 C39 32.7(14)
N2 C6 C7 C39 -164.5(8)
C6 C7 C8 C9 -3.1(8)
C39 C7 C8 C9 168.1(8)
C6 C7 C8 C41 -178.5(8)
C39 C7 C8 C41 -7.4(13)
C6 N2 C9 C8 5.5(9)
U1A N2 C9 C8 -133.5(6)
U1 N2 C9 C8 -142.4(5)
C6 N2 C9 C10 -166.1(6)
U1A N2 C9 C10 54.8(8)
U1 N2 C9 C10 45.9(8)
C7 C8 C9 N2 -1.5(9)
C41 C8 C9 N2 173.9(7)
C7 C8 C9 C10 168.5(8)
C41 C8 C9 C10 -16.1(13)
C14 N3 C10 C11 -0.2(10)
U1 N3 C10 C11 -179.4(5)
U1A N3 C10 C11 -177.0(6)
C14 N3 C10 C9 172.3(6)
U1 N3 C10 C9 -6.9(8)
U1A N3 C10 C9 -4.5(7)
N2 C9 C10 N3 -26.6(9)
C8 C9 C10 N3 163.4(7)
N2 C9 C10 C11 145.7(7)
C8 C9 C10 C11 -24.3(13)
N3 C10 C11 C12 3.9(11)
C9 C10 C11 C12 -167.8(7)
C10 C11 C12 C13 -2.8(11)
C11 C12 C13 C14 -1.7(11)
C10 N3 C14 C13 -4.5(10)
U1 N3 C14 C13 174.7(5)
U1A N3 C14 C13 171.5(5)
C10 N3 C14 C15 169.5(6)
U1 N3 C14 C15 -11.3(8)
U1A N3 C14 C15 -14.4(9)
C12 C13 C14 N3 5.5(11)
C12 C13 C14 C15 -168.0(7)
C18 N4 C15 C16 6.4(8)
U1 N4 C15 C16 -143.7(5)
C18 N4 C15 C14 -164.9(6)
U1 N4 C15 C14 45.1(7)
N3 C14 C15 N4 -23.2(9)
C13 C14 C15 N4 150.7(7)
N3 C14 C15 C16 167.5(7)
C13 C14 C15 C16 -18.6(13)
N4 C15 C16 C17 -1.9(9)
C14 C15 C16 C17 167.7(8)
N4 C15 C16 C43 174.4(7)
C14 C15 C16 C43 -16.1(13)
C15 C16 C17 C18 -3.5(8)
C43 C16 C17 C18 -179.8(7)
C15 C16 C17 C45 166.5(7)
C43 C16 C17 C45 -9.9(12)
C15 N4 C18 C19 160.6(7)
U1 N4 C18 C19 -58.2(9)
C15 N4 C18 C17 -8.5(8)
U1 N4 C18 C17 132.7(6)
C16 C17 C18 N4 7.7(9)
C45 C17 C18 N4 -162.0(7)
C16 C17 C18 C19 -159.8(8)
C45 C17 C18 C19 30.5(13)
N4 C18 C19 C20 27.9(10)
C17 C18 C19 C20 -165.5(7)
N4 C18 C19 C47 -152.5(7)
C17 C18 C19 C47 14.1(11)
C18 C19 C20 N5 26.7(10)
C47 C19 C20 N5 -152.9(6)
C18 C19 C20 C21 -169.4(7)
C47 C19 C20 C21 11.0(12)
C23 N5 C20 C19 158.3(7)
U1 N5 C20 C19 -60.6(9)
U1A N5 C20 C19 -70.8(9)
C23 N5 C20 C21 -8.8(8)
U1 N5 C20 C21 132.3(5)
U1A N5 C20 C21 122.1(6)
C19 C20 C21 C22 -158.5(8)
N5 C20 C21 C22 6.5(8)
C19 C20 C21 C53 30.7(12)
N5 C20 C21 C53 -164.2(7)
C20 C21 C22 C23 -1.7(8)
C53 C21 C22 C23 169.3(7)
C20 C21 C22 C55 -177.8(7)
C53 C21 C22 C55 -6.9(13)
C20 N5 C23 C22 7.9(8)
U1 N5 C23 C22 -141.4(5)
U1A N5 C23 C22 -140.9(5)
C20 N5 C23 C24 -163.1(6)
U1 N5 C23 C24 47.6(7)
U1A N5 C23 C24 48.1(7)
C21 C22 C23 N5 -4.0(9)
C55 C22 C23 N5 172.2(7)
C21 C22 C23 C24 165.2(8)
C55 C22 C23 C24 -18.5(13)
C28 N6 C24 C25 -2.0(11)
U1A N6 C24 C25 164.4(6)
U1 N6 C24 C25 177.7(6)
C28 N6 C24 C23 169.0(7)
U1A N6 C24 C23 -24.6(9)
U1 N6 C24 C23 -11.3(8)
N5 C23 C24 N6 -24.5(10)
C22 C23 C24 N6 166.6(8)
N5 C23 C24 C25 146.1(8)
C22 C23 C24 C25 -22.8(13)
N6 C24 C25 C26 3.7(12)
C23 C24 C25 C26 -166.2(8)
C24 C25 C26 C27 -1.9(13)
C25 C26 C27 C28 -1.5(13)
C24 N6 C28 C27 -1.4(11)
U1A N6 C28 C27 -169.3(6)
U1 N6 C28 C27 178.9(6)
C24 N6 C28 C1 165.2(7)
U1A N6 C28 C1 -2.7(8)
U1 N6 C28 C1 -14.5(9)
C26 C27 C28 N6 3.2(12)
C26 C27 C28 C1 -162.0(8)
N1 C1 C28 N6 -21.0(10)
C2 C1 C28 N6 174.3(8)
N1 C1 C28 C27 145.2(8)
C2 C1 C28 C27 -19.5(13)
C3 C2 C29 C30 -75.6(11)
C1 C2 C29 C30 105.3(10)
C2 C3 C31 C32 -112.9(10)
C4 C3 C31 C32 59.6(12)
C6 C5 C33 C38 65.5(12)
C4 C5 C33 C38 -117.9(9)
C6 C5 C33 C34 -122.7(9)
C4 C5 C33 C34 54.0(12)
C38 C33 C34 C35 -5.3(14)
C5 C33 C34 C35 -177.3(8)
C33 C34 C35 C36 5.6(14)
C34 C35 C36 C37 -4.5(15)
C35 C36 C37 C38 3.2(17)
C36 C37 C38 C33 -2.9(18)
C34 C33 C38 C37 4.0(16)
C5 C33 C38 C37 175.9(10)
C8 C7 C39 C40 -109.2(10)
C6 C7 C39 C40 60.2(12)
C7 C8 C41 C42 118.1(9)
C9 C8 C41 C42 -56.3(11)
C17 C16 C43 C44 117.2(8)
C15 C16 C43 C44 -58.2(10)
C16 C17 C45 C46 -66.9(10)
C18 C17 C45 C46 101.1(9)
C20 C19 C47 C48 -129.2(8)
C18 C19 C47 C48 51.2(10)
C20 C19 C47 C52 47.4(10)
C18 C19 C47 C52 -132.2(7)
C52 C47 C48 C49 0.1(12)
C19 C47 C48 C49 176.7(7)
C47 C48 C49 C50 -0.4(13)
C48 C49 C50 C51 1.5(14)
C49 C50 C51 C52 -2.5(14)
C50 C51 C52 C47 2.2(13)
C48 C47 C52 C51 -1.0(11)
C19 C47 C52 C51 -177.7(7)
C22 C21 C53 C54 -70.2(10)
C20 C21 C53 C54 98.9(9)
C21 C22 C55 C56 120.2(9)
C23 C22 C55 C56 -55.2(11)
C60 N7 C57 C84 -164.9(7)
U2 N7 C57 C84 44.3(8)
C60 N7 C57 C58 6.6(9)
U2 N7 C57 C58 -144.2(5)
N7 C57 C58 C59 -3.6(9)
C84 C57 C58 C59 166.3(9)
N7 C57 C58 C85 175.5(8)
C84 C57 C58 C85 -14.5(14)
C57 C58 C59 C60 -0.9(9)
C85 C58 C59 C60 180.0(8)
C57 C58 C59 C87 174.2(8)
C85 C58 C59 C87 -4.9(14)
C57 N7 C60 C61 159.0(7)
U2 N7 C60 C61 -58.2(10)
C57 N7 C60 C59 -7.0(9)
U2 N7 C60 C59 135.8(6)
C58 C59 C60 N7 5.0(10)
C87 C59 C60 N7 -169.6(8)
C58 C59 C60 C61 -159.2(9)
C87 C59 C60 C61 26.1(15)
N7 C60 C61 C62 21.1(12)
C59 C60 C61 C62 -175.9(8)
N7 C60 C61 C89 -158.7(8)
C59 C60 C61 C89 4.3(13)
C65 N8 C62 C61 164.4(7)
U2 N8 C62 C61 -45.7(11)
C65 N8 C62 C63 -7.2(9)
U2 N8 C62 C63 142.7(6)
C60 C61 C62 N8 26.3(12)
C89 C61 C62 N8 -153.9(7)
C60 C61 C62 C63 -163.8(8)
C89 C61 C62 C63 16.0(13)
N8 C62 C63 C64 4.1(10)
C61 C62 C63 C64 -166.7(8)
N8 C62 C63 C95 -168.5(9)
C61 C62 C63 C95 20.8(15)
C62 C63 C64 C65 0.6(10)
C95 C63 C64 C65 173.6(8)
C62 C63 C64 C97 -173.0(9)
C95 C63 C64 C97 -0.1(16)
C62 N8 C65 C64 7.7(9)
U2 N8 C65 C64 -150.0(6)
C62 N8 C65 C66 -157.6(7)
U2 N8 C65 C66 44.7(8)
C63 C64 C65 N8 -5.4(10)
C97 C64 C65 N8 168.2(9)
C63 C64 C65 C66 157.4(9)
C97 C64 C65 C66 -29.0(16)
C70 N9 C66 C67 -4.5(11)
U2 N9 C66 C67 174.6(6)
C70 N9 C66 C65 165.1(7)
U2 N9 C66 C65 -15.7(9)
N8 C65 C66 N9 -19.6(10)
C64 C65 C66 N9 178.1(8)
N8 C65 C66 C67 149.7(8)
C64 C65 C66 C67 -12.5(14)
N9 C66 C67 C68 4.9(12)
C65 C66 C67 C68 -163.5(8)
C66 C67 C68 C69 -0.3(12)
C67 C68 C69 C70 -4.3(11)
C66 N9 C70 C69 -0.4(11)
U2 N9 C70 C69 -179.5(5)
C66 N9 C70 C71 174.8(6)
U2 N9 C70 C71 -4.3(8)
C68 C69 C70 N9 4.8(11)
C68 C69 C70 C71 -169.7(7)
C74 N10 C71 C72 6.3(8)
U2 N10 C71 C72 -144.5(5)
C74 N10 C71 C70 -165.6(6)
U2 N10 C71 C70 43.6(7)
N9 C70 C71 N10 -26.2(9)
C69 C70 C71 N10 148.8(7)
N9 C70 C71 C72 163.8(7)
C69 C70 C71 C72 -21.2(12)
N10 C71 C72 C73 -1.5(8)
C70 C71 C72 C73 168.9(7)
N10 C71 C72 C99 -177.6(7)
C70 C71 C72 C99 -7.2(13)
C71 C72 C73 C74 -3.8(8)
C99 C72 C73 C74 172.3(7)
C71 C72 C73 C101 168.3(7)
C99 C72 C73 C101 -15.6(12)
C71 N10 C74 C75 155.6(7)
U2 N10 C74 C75 -60.1(9)
C71 N10 C74 C73 -8.7(8)
U2 N10 C74 C73 135.7(5)
C72 C73 C74 N10 7.9(8)
C101 C73 C74 N10 -163.8(7)
C72 C73 C74 C75 -154.4(7)
C101 C73 C74 C75 33.9(12)
N10 C74 C75 C76 21.6(11)
C73 C74 C75 C76 -177.5(7)
N10 C74 C75 C103 -159.0(7)
C73 C74 C75 C103 1.9(12)
C79 N11 C76 C75 165.4(7)
U2 N11 C76 C75 -46.2(10)
C79 N11 C76 C77 -6.9(9)
U2 N11 C76 C77 141.5(6)
C74 C75 C76 N11 27.6(11)
C103 C75 C76 N11 -151.8(7)
C74 C75 C76 C77 -161.8(8)
C103 C75 C76 C77 18.8(12)
N11 C76 C77 C78 1.8(9)
C75 C76 C77 C78 -169.6(8)
N11 C76 C77 C109 -171.9(8)
C75 C76 C77 C109 16.6(14)
C76 C77 C78 C79 3.8(10)
C109 C77 C78 C79 177.7(8)
C76 C77 C78 C111 -171.3(9)
C109 C77 C78 C111 2.6(16)
C76 N11 C79 C80 -154.9(7)
U2 N11 C79 C80 48.5(8)
C76 N11 C79 C78 9.3(9)
U2 N11 C79 C78 -147.3(6)
C77 C78 C79 N11 -8.4(10)
C111 C78 C79 N11 166.9(9)
C77 C78 C79 C80 151.9(10)
C111 C78 C79 C80 -32.8(16)
C84 N12 C80 C81 -5.2(13)
U2 N12 C80 C81 179.8(6)
C84 N12 C80 C79 161.4(8)
U2 N12 C80 C79 -13.6(10)
N11 C79 C80 N12 -23.3(11)
C78 C79 C80 N12 177.0(9)
N11 C79 C80 C81 142.6(9)
C78 C79 C80 C81 -17.0(16)
N12 C80 C81 C82 8.6(14)
C79 C80 C81 C82 -156.7(10)
C80 C81 C82 C83 -5.2(16)
C81 C82 C83 C84 -1.6(16)
C80 N12 C84 C83 -1.7(13)
U2 N12 C84 C83 173.3(7)
C80 N12 C84 C57 173.1(7)
U2 N12 C84 C57 -12.0(10)
C82 C83 C84 N12 5.2(15)
C82 C83 C84 C57 -168.8(10)
N7 C57 C84 N12 -22.0(11)
C58 C57 C84 N12 168.4(8)
N7 C57 C84 C83 152.3(10)
C58 C57 C84 C83 -17.3(16)
C59 C58 C85 C86 -83.7(14)
C57 C58 C85 C86 97.4(13)
C58 C59 C87 C88 -102.5(11)
C60 C59 C87 C88 71.4(12)
C60 C61 C89 C90 73.3(11)
C62 C61 C89 C90 -106.5(10)
C60 C61 C89 C94 -103.5(10)
C62 C61 C89 C94 76.6(11)
C94 C89 C90 C91 2.6(13)
C61 C89 C90 C91 -174.4(8)
C89 C90 C91 C92 -0.3(16)
C90 C91 C92 C93 -1.3(17)
C91 C92 C93 C94 0.7(16)
C92 C93 C94 C89 1.7(15)
C90 C89 C94 C93 -3.3(14)
C61 C89 C94 C93 173.8(9)
C64 C63 C95 C96 73.5(13)
C62 C63 C95 C96 -115.1(11)
C63 C64 C97 C98 117.3(11)
C65 C64 C97 C98 -54.9(14)
C73 C72 C99 C100 -79.1(10)
C71 C72 C99 C100 96.2(9)
C72 C73 C101 C102 -105.0(9)
C74 C73 C101 C102 65.2(11)
C74 C75 C103 C104 63.0(11)
C76 C75 C103 C104 -117.6(9)
C74 C75 C103 C108 -119.3(10)
C76 C75 C103 C108 60.1(11)
C108 C103 C104 C105 -0.9(14)
C75 C103 C104 C105 176.9(9)
C103 C104 C105 C106 1.9(16)
C104 C105 C106 C107 -1.4(19)
C105 C106 C107 C108 -0.2(19)
C106 C107 C108 C103 1.2(17)
C104 C103 C108 C107 -0.6(15)
C75 C103 C108 C107 -178.4(9)
C78 C77 C109 C110 -102.8(12)
C76 C77 C109 C110 69.8(13)
C77 C78 C111 C112 90.9(14)
C79 C78 C111 C112 -83.4(15)

loop_
_platon_squeeze_void_nr
_platon_squeeze_void_average_x
_platon_squeeze_void_average_y
_platon_squeeze_void_average_z
_platon_squeeze_void_volume
_platon_squeeze_void_count_electrons
_platon_squeeze_void_content
1 0.500 0.000 0.000 967 236 ' '
2 1.000 0.500 0.500 967 236 ' '
